data_1552486
loop_
_publ_author_name
'Wang, Guotong'
'Cui, Pengcheng'
'Bai, Hongjin'
'Wei, Sanyue'
'Li, Shengkun'

_publ_section_title
;
 Late-Stage C-H Functionalization of Nicotinamides for the Expedient
 Discovery of Novel Antifungal Leads.
;
_journal_issue 43
_journal_name_full 'Journal of agricultural and food chemistry'
_journal_page_first 11901
_journal_page_last 11910
_journal_paper_doi 10.1021/acs.jafc.9b05349
_journal_volume 67
_journal_year 2019
_chemical_formula_moiety 'C21 H15 Cl2 N3 O3'
_chemical_formula_sum 'C21 H15 Cl2 N3 O3'
_chemical_formula_weight 428.26
_space_group_crystal_system triclinic
_space_group_IT_number 2
_space_group_name_Hall '-P 1'
_space_group_name_H-M_alt 'P -1'
_symmetry_space_group_name_Hall '-P 1'
_symmetry_space_group_name_H-M 'P -1'
_atom_sites_solution_hydrogens geom
_atom_sites_solution_primary dual
_audit_creation_date 2018-09-12
_audit_creation_method
;
Olex2 1.2
(compiled 2018.05.29 svn.r3508 for OlexSys, GUI svn.r5506)
;
_cell_angle_alpha 72.442(5)
_cell_angle_beta 88.586(5)
_cell_angle_gamma 80.117(6)
_cell_formula_units_Z 2
_cell_length_a 7.2225(5)
_cell_length_b 9.7431(7)
_cell_length_c 13.8099(7)
_cell_measurement_reflns_used 3663
_cell_measurement_temperature 100.00(10)
_cell_measurement_theta_max 28.6460
_cell_measurement_theta_min 2.8760
_cell_volume 912.39(11)
_computing_cell_refinement 'CrysAlisPro 1.171.38.43f (Rigaku OD, 2015)'
_computing_data_collection 'CrysAlisPro 1.171.38.43f (Rigaku OD, 2015)'
_computing_data_reduction 'CrysAlisPro 1.171.38.43f (Rigaku OD, 2015)'
_computing_molecular_graphics 'Olex2 (Dolomanov et al., 2009)'
_computing_publication_material 'Olex2 (Dolomanov et al., 2009)'
_computing_structure_refinement 'ShelXL (Sheldrick, 2015)'
_computing_structure_solution 'ShelXT (Sheldrick, 2015)'
_diffrn_ambient_environment N~2~
_diffrn_ambient_temperature 100.00(10)
_diffrn_detector 'CCD plate'
_diffrn_detector_area_resol_mean 5.2684
_diffrn_detector_type AtlasS2
_diffrn_measured_fraction_theta_full 0.999
_diffrn_measured_fraction_theta_max 0.999
_diffrn_measurement_details
;
List of Runs (angles in degrees, time in seconds):

  # Type    Start    End  Width  t~exp~   \w     \q     \k     \f   Frames
--------------------------------------------------------------------------
  1  \w    -60.00  40.00   1.00    1.50    --   11.74 -57.00-150.00  100
  2  \w    -21.00  88.00   1.00    1.50    --   11.74  77.00 120.00  109
  3  \w    -16.00  85.00   1.00    1.50    --   11.74  57.00   0.00  101
  4  \w     35.00  76.00   1.00    1.50    --   11.74 178.00-150.00   41
;
_diffrn_measurement_device 'four-circle diffractometer'
_diffrn_measurement_device_type 'SuperNova, Dual, Cu at zero, AtlasS2'
_diffrn_measurement_method '\w scans'
_diffrn_orient_matrix_type 'CrysAlisPro convention (1999,Acta A55,543-557)'
_diffrn_orient_matrix_UB_11 -0.0759271000
_diffrn_orient_matrix_UB_12 0.0500629000
_diffrn_orient_matrix_UB_13 0.0100413000
_diffrn_orient_matrix_UB_21 -0.0024204000
_diffrn_orient_matrix_UB_22 0.0437493000
_diffrn_orient_matrix_UB_23 -0.0515089000
_diffrn_orient_matrix_UB_31 -0.0646139000
_diffrn_orient_matrix_UB_32 -0.0398565000
_diffrn_orient_matrix_UB_33 -0.0122706000
_diffrn_radiation_monochromator mirror
_diffrn_radiation_probe x-ray
_diffrn_radiation_type MoK\a
_diffrn_radiation_wavelength 0.71073
_diffrn_reflns_av_R_equivalents 0.0310
_diffrn_reflns_av_unetI/netI 0.0484
_diffrn_reflns_Laue_measured_fraction_full 0.999
_diffrn_reflns_Laue_measured_fraction_max 0.999
_diffrn_reflns_limit_h_max 8
_diffrn_reflns_limit_h_min -6
_diffrn_reflns_limit_k_max 11
_diffrn_reflns_limit_k_min -11
_diffrn_reflns_limit_l_max 16
_diffrn_reflns_limit_l_min -16
_diffrn_reflns_number 7428
_diffrn_reflns_point_group_measured_fraction_full 0.999
_diffrn_reflns_point_group_measured_fraction_max 0.999
_diffrn_reflns_theta_full 24.999
_diffrn_reflns_theta_max 24.999
_diffrn_reflns_theta_min 2.226
_diffrn_source 'micro-focus sealed X-ray tube'
_diffrn_source_type 'SuperNova (Mo) X-ray Source'
_exptl_absorpt_coefficient_mu 0.386
_exptl_absorpt_correction_T_max 1.00000
_exptl_absorpt_correction_T_min 0.43293
_exptl_absorpt_correction_type multi-scan
_exptl_absorpt_process_details
;
CrysAlisPro 1.171.38.43f (Rigaku Oxford Diffraction, 2015)
Empirical absorption correction using spherical harmonics,
 implemented in SCALE3 ABSPACK scaling algorithm.
;
_exptl_crystal_colour colourless
_exptl_crystal_colour_primary colourless
_exptl_crystal_density_diffrn 1.559
_exptl_crystal_description block
_exptl_crystal_F_000 440
_exptl_crystal_size_max 0.14
_exptl_crystal_size_mid 0.13
_exptl_crystal_size_min 0.11
_refine_diff_density_max 0.311
_refine_diff_density_min -0.292
_refine_diff_density_rms 0.056
_refine_ls_extinction_method none
_refine_ls_goodness_of_fit_ref 1.038
_refine_ls_hydrogen_treatment constr
_refine_ls_matrix_type full
_refine_ls_number_parameters 262
_refine_ls_number_reflns 3215
_refine_ls_number_restraints 0
_refine_ls_restrained_S_all 1.038
_refine_ls_R_factor_all 0.0486
_refine_ls_R_factor_gt 0.0385
_refine_ls_shift/su_max 0.000
_refine_ls_shift/su_mean 0.000
_refine_ls_structure_factor_coef Fsqd
_refine_ls_weighting_details 'w=1/[\s^2^(Fo^2^)+(0.0486P)^2^+0.2223P] where P=(Fo^2^+2Fc^2^)/3'
_refine_ls_weighting_scheme calc
_refine_ls_wR_factor_gt 0.0935
_refine_ls_wR_factor_ref 0.1014
_reflns_Friedel_coverage 0.000
_reflns_number_gt 2673
_reflns_number_total 3215
_reflns_threshold_expression 'I > 2\s(I)'
_cod_data_source_file jf9b05349_si_002.cif
_cod_data_source_block 61-3
_cod_depositor_comments 'Adding full bibliography for 1552483--1552486.cif.'
_cod_database_code 1552486
_shelx_shelxl_version_number 2018/3
_shelx_space_group_comment
;
The symmetry employed for this shelxl refinement is uniquely defined
by the following loop, which should always be used as a source of
symmetry information in preference to the above space-group names.
They are only intended as comments.
;
_reflns_odcompleteness_completeness 99.92
_reflns_odcompleteness_iscentric 1
_reflns_odcompleteness_theta 26.32
_olex2_refinement_description
;
1. Fixed Uiso
 At 1.2 times of:
  All C(H) groups, All C(H,H) groups, All N(H) groups
2.a Secondary CH2 refined with riding coordinates:
 C15(H15A,H15B), C14(H14A,H14B)
2.b Aromatic/amide H refined with riding coordinates:
 N2(H2), C4(H4), C11(H11), C17(H17), C2(H2A), C19(H19), C8(H8), C18(H18),
 C9(H9), C3(H3), C10(H10)
;
_olex2_submission_special_instructions 'No special instructions were received'
_oxdiff_exptl_absorpt_empirical_details
;
Empirical correction (ABSPACK) includes:
- Absorption correction using spherical harmonics
- Frame scaling
- Detector area scaling
;
_oxdiff_exptl_absorpt_empirical_full_max 2.048
_oxdiff_exptl_absorpt_empirical_full_min 0.407

loop_
_space_group_symop_operation_xyz
'x, y, z'
'-x, -y, -z'

loop_
_atom_site_label
_atom_site_type_symbol
_atom_site_fract_x
_atom_site_fract_y
_atom_site_fract_z
_atom_site_U_iso_or_equiv
_atom_site_adp_type
_atom_site_occupancy
_atom_site_site_symmetry_order
_atom_site_calc_flag
_atom_site_refinement_flags_posn
Cl1 Cl 0.57231(9) 0.78609(6) 0.02393(4) 0.03079(18) Uani 1 1 d .
Cl2 Cl 0.59077(9) 0.45430(6) 0.14668(4) 0.03123(18) Uani 1 1 d .
O1 O 0.2528(2) 0.39179(14) 0.26409(10) 0.0250(4) Uani 1 1 d .
O2 O 0.1897(2) -0.03062(15) 0.43430(10) 0.0277(4) Uani 1 1 d .
O3 O 0.2911(2) 0.48804(14) 0.61615(10) 0.0282(4) Uani 1 1 d .
N2 N 0.2377(3) 0.18694(17) 0.45249(11) 0.0186(4) Uani 1 1 d .
H2 H 0.231139 0.278300 0.420406 0.022 Uiso 1 1 calc R
N3 N 0.2352(3) 0.46961(17) 0.46090(12) 0.0213(4) Uani 1 1 d .
N1 N -0.0197(3) 0.13014(18) 0.14650(12) 0.0260(5) Uani 1 1 d .
C7 C 0.2969(3) 0.1400(2) 0.55541(14) 0.0180(5) Uani 1 1 d .
C12 C 0.3145(3) 0.2461(2) 0.60502(14) 0.0181(5) Uani 1 1 d .
C1 C 0.1581(3) 0.3084(2) 0.22483(14) 0.0184(5) Uani 1 1 d .
C5 C 0.1308(3) 0.1732(2) 0.28808(14) 0.0181(5) Uani 1 1 d .
C20 C 0.3852(3) 0.7292(2) 0.09640(14) 0.0210(5) Uani 1 1 d .
C4 C 0.0422(3) 0.0892(2) 0.24316(15) 0.0218(5) Uani 1 1 d .
H4 H 0.025152 -0.002711 0.284052 0.026 Uiso 1 1 calc R
C11 C 0.3751(3) 0.1979(2) 0.70712(14) 0.0222(5) Uani 1 1 d .
H11 H 0.386741 0.266778 0.739760 0.027 Uiso 1 1 calc R
C21 C 0.3946(3) 0.5815(2) 0.15053(14) 0.0220(5) Uani 1 1 d .
C13 C 0.2765(3) 0.4042(2) 0.55410(14) 0.0187(5) Uani 1 1 d .
C16 C 0.2423(3) 0.5388(2) 0.20741(14) 0.0218(5) Uani 1 1 d .
C17 C 0.0817(3) 0.6382(2) 0.21126(14) 0.0219(5) Uani 1 1 d .
H17 H -0.020106 0.607531 0.249099 0.026 Uiso 1 1 calc R
C6 C 0.1892(3) 0.0997(2) 0.39866(14) 0.0200(5) Uani 1 1 d .
C2 C 0.0961(3) 0.3535(2) 0.12418(15) 0.0227(5) Uani 1 1 d .
H2A H 0.113047 0.444009 0.080888 0.027 Uiso 1 1 calc R
C19 C 0.2268(3) 0.8307(2) 0.09984(14) 0.0227(5) Uani 1 1 d .
H19 H 0.221514 0.928857 0.063853 0.027 Uiso 1 1 calc R
C8 C 0.3430(3) -0.0074(2) 0.61120(15) 0.0227(5) Uani 1 1 d .
H8 H 0.333851 -0.078380 0.579978 0.027 Uiso 1 1 calc R
C15 C 0.2156(3) 0.6284(2) 0.44632(15) 0.0214(5) Uani 1 1 d .
H15A H 0.088464 0.677578 0.424211 0.026 Uiso 1 1 calc R
H15B H 0.302387 0.671725 0.396374 0.026 Uiso 1 1 calc R
C14 C 0.2625(3) 0.6383(2) 0.55107(15) 0.0224(5) Uani 1 1 d .
H14A H 0.375423 0.680308 0.549509 0.027 Uiso 1 1 calc R
H14B H 0.159709 0.697543 0.574390 0.027 Uiso 1 1 calc R
C18 C 0.0763(3) 0.7845(2) 0.15742(14) 0.0239(5) Uani 1 1 d .
H18 H -0.029731 0.852446 0.159980 0.029 Uiso 1 1 calc R
C9 C 0.4020(3) -0.0499(2) 0.71179(15) 0.0237(5) Uani 1 1 d .
H9 H 0.431420 -0.148941 0.747207 0.028 Uiso 1 1 calc R
C3 C 0.0083(3) 0.2610(2) 0.08950(15) 0.0244(5) Uani 1 1 d .
H3 H -0.033574 0.292463 0.021975 0.029 Uiso 1 1 calc R
C10 C 0.4181(3) 0.0519(2) 0.76071(15) 0.0250(5) Uani 1 1 d .
H10 H 0.457195 0.022471 0.828635 0.030 Uiso 1 1 calc R

loop_
_atom_site_aniso_label
_atom_site_aniso_U_11
_atom_site_aniso_U_22
_atom_site_aniso_U_33
_atom_site_aniso_U_23
_atom_site_aniso_U_13
_atom_site_aniso_U_12
Cl1 0.0348(4) 0.0247(3) 0.0298(3) -0.0022(2) 0.0069(3) -0.0086(3)
Cl2 0.0337(4) 0.0202(3) 0.0350(3) -0.0046(2) 0.0016(3) 0.0012(2)
O1 0.0391(11) 0.0157(7) 0.0200(7) -0.0011(6) -0.0055(7) -0.0113(7)
O2 0.0415(12) 0.0147(8) 0.0257(7) -0.0021(6) -0.0028(7) -0.0085(7)
O3 0.0462(12) 0.0172(8) 0.0213(7) -0.0049(6) -0.0069(7) -0.0067(7)
N2 0.0250(12) 0.0125(8) 0.0164(8) -0.0017(6) -0.0013(7) -0.0027(7)
N3 0.0268(12) 0.0140(9) 0.0217(9) -0.0043(7) -0.0017(8) -0.0010(7)
N1 0.0302(13) 0.0236(10) 0.0252(9) -0.0083(8) -0.0022(8) -0.0059(8)
C7 0.0161(13) 0.0175(11) 0.0185(9) -0.0027(8) 0.0026(8) -0.0030(9)
C12 0.0144(13) 0.0179(11) 0.0205(10) -0.0032(8) 0.0010(9) -0.0037(8)
C1 0.0182(13) 0.0170(10) 0.0216(10) -0.0086(8) 0.0015(9) -0.0028(8)
C5 0.0179(13) 0.0160(10) 0.0203(10) -0.0065(8) 0.0030(9) -0.0018(8)
C20 0.0294(14) 0.0179(11) 0.0157(9) -0.0030(8) -0.0016(9) -0.0078(9)
C4 0.0242(14) 0.0178(11) 0.0236(10) -0.0057(8) 0.0028(9) -0.0053(9)
C11 0.0194(13) 0.0242(12) 0.0225(10) -0.0069(9) -0.0020(9) -0.0025(9)
C21 0.0285(15) 0.0195(11) 0.0182(10) -0.0071(8) -0.0036(9) -0.0016(9)
C13 0.0149(13) 0.0210(11) 0.0213(10) -0.0084(8) -0.0005(9) -0.0025(9)
C16 0.0353(16) 0.0169(11) 0.0140(9) -0.0037(8) -0.0044(9) -0.0074(10)
C17 0.0302(15) 0.0224(11) 0.0153(9) -0.0067(8) 0.0003(9) -0.0083(10)
C6 0.0217(14) 0.0166(11) 0.0210(10) -0.0049(8) 0.0023(9) -0.0029(9)
C2 0.0296(15) 0.0158(11) 0.0212(10) -0.0040(8) -0.0009(9) -0.0025(9)
C19 0.0314(15) 0.0196(11) 0.0185(10) -0.0054(8) -0.0021(9) -0.0086(10)
C8 0.0214(14) 0.0184(11) 0.0267(11) -0.0052(9) 0.0006(9) -0.0019(9)
C15 0.0226(14) 0.0131(10) 0.0269(10) -0.0035(8) -0.0008(9) -0.0029(9)
C14 0.0234(14) 0.0138(10) 0.0285(11) -0.0053(8) 0.0010(9) -0.0013(9)
C18 0.0266(15) 0.0230(12) 0.0238(10) -0.0107(9) -0.0045(10) -0.0013(10)
C9 0.0201(14) 0.0176(11) 0.0272(11) 0.0009(9) 0.0011(9) -0.0009(9)
C3 0.0286(15) 0.0237(12) 0.0206(10) -0.0077(9) -0.0022(9) -0.0017(10)
C10 0.0243(14) 0.0269(12) 0.0194(10) -0.0002(9) -0.0034(9) -0.0038(10)

loop_
_atom_type_symbol
_atom_type_description
_atom_type_scat_dispersion_real
_atom_type_scat_dispersion_imag
_atom_type_scat_source
C C 0.0033 0.0016 'International Tables Vol C Tables 4.2.6.8 and 6.1.1.4'
H H 0.0000 0.0000 'International Tables Vol C Tables 4.2.6.8 and 6.1.1.4'
Cl Cl 0.1484 0.1585 'International Tables Vol C Tables 4.2.6.8 and 6.1.1.4'
N N 0.0061 0.0033 'International Tables Vol C Tables 4.2.6.8 and 6.1.1.4'
O O 0.0106 0.0060 'International Tables Vol C Tables 4.2.6.8 and 6.1.1.4'

loop_
_geom_angle_atom_site_label_1
_geom_angle_atom_site_label_2
_geom_angle_atom_site_label_3
_geom_angle
C1 O1 C16 116.91(14)
C13 O3 C14 106.17(14)
C6 N2 C7 125.85(16)
C13 N3 C15 107.32(15)
C3 N1 C4 116.03(17)
N2 C7 C12 119.30(17)
C8 C7 N2 122.63(17)
C8 C7 C12 118.06(17)
C7 C12 C13 123.44(16)
C11 C12 C7 118.66(18)
C11 C12 C13 117.88(17)
O1 C1 C5 118.21(16)
O1 C1 C2 122.02(18)
C2 C1 C5 119.73(17)
C1 C5 C4 116.06(17)
C1 C5 C6 129.25(17)
C4 C5 C6 114.64(17)
C21 C20 Cl1 119.69(18)
C19 C20 Cl1 119.62(16)
C19 C20 C21 120.7(2)
N1 C4 C5 125.48(19)
C10 C11 C12 122.17(18)
C20 C21 Cl2 121.09(18)
C16 C21 Cl2 120.41(16)
C16 C21 C20 118.5(2)
O3 C13 C12 114.54(15)
N3 C13 O3 117.68(17)
N3 C13 C12 127.78(17)
C21 C16 O1 118.84(19)
C21 C16 C17 121.80(19)
C17 C16 O1 119.4(2)
C18 C17 C16 118.6(2)
O2 C6 N2 124.30(17)
O2 C6 C5 118.72(17)
N2 C6 C5 116.98(17)
C3 C2 C1 118.53(19)
C18 C19 C20 119.5(2)
C9 C8 C7 121.25(18)
N3 C15 C14 104.36(15)
O3 C14 C15 104.29(14)
C17 C18 C19 121.0(2)
C8 C9 C10 121.12(19)
N1 C3 C2 124.16(18)
C11 C10 C9 118.72(18)

loop_
_geom_bond_atom_site_label_1
_geom_bond_atom_site_label_2
_geom_bond_distance
Cl1 C20 1.730(2)
Cl2 C21 1.726(2)
O1 C1 1.377(2)
O1 C16 1.399(2)
O2 C6 1.215(2)
O3 C13 1.367(2)
O3 C14 1.451(2)
N2 C7 1.408(2)
N2 C6 1.376(2)
N3 C13 1.269(2)
N3 C15 1.480(2)
N1 C4 1.337(3)
N1 C3 1.327(3)
C7 C12 1.425(3)
C7 C8 1.396(3)
C12 C11 1.400(3)
C12 C13 1.467(3)
C1 C5 1.387(3)
C1 C2 1.386(3)
C5 C4 1.404(3)
C5 C6 1.514(3)
C20 C21 1.398(3)
C20 C19 1.388(3)
C11 C10 1.375(3)
C21 C16 1.385(3)
C16 C17 1.389(3)
C17 C18 1.388(3)
C2 C3 1.384(3)
C19 C18 1.388(3)
C8 C9 1.380(3)
C15 C14 1.529(3)
C9 C10 1.379(3)
